data_1512829
loop_
_publ_author_name
'Gao-Feng Wang'
'Yuan-Zhong Liu'
'Xue-Tai Chen'
'You-Xuan Zheng'
'Zi-Ling Xue'

_publ_section_title
;
 Synthesis, structure and luminescent properties of rhenium(I) carbonyl
 complexes containing pyrimidine-functionalized N-heterocyclic carbenes
;
_journal_name_full
;
Inorganica Chimica Acta
;
_journal_page_first 488
_journal_page_last 493
_journal_paper_doi 10.1016/j.ica.2012.09.008
_journal_volume 394
_journal_year 2013
_chemical_formula_moiety 'C14 H14 Cl N4 O3 Re'
_chemical_formula_sum 'C14 H14 Cl N4 O3 Re'
_chemical_formula_weight 507.94
_space_group_IT_number 2
_symmetry_cell_setting triclinic
_symmetry_space_group_name_Hall '-P 1'
_symmetry_space_group_name_H-M 'P -1'
_atom_sites_solution_hydrogens geom
_atom_sites_solution_primary direct
_atom_sites_solution_secondary difmap
_cell_angle_alpha 89.0730(10)
_cell_angle_beta 80.338(2)
_cell_angle_gamma 89.9170(10)
_cell_formula_units_Z 2
_cell_length_a 6.9142(7)
_cell_length_b 7.9952(8)
_cell_length_c 15.4083(15)
_cell_measurement_reflns_used 1383
_cell_measurement_temperature 296(2)
_cell_measurement_theta_max 19.19
_cell_measurement_theta_min 2.68
_cell_volume 839.58(14)
_computing_cell_refinement 'Bruker SMART'
_computing_data_collection 'Bruker SMART'
_computing_data_reduction 'Bruker SAINT'
_computing_molecular_graphics 'Bruker SHELXTL'
_computing_publication_material 'Bruker SHELXTL'
_computing_structure_refinement 'SHELXL-97 (Sheldrick, 2008)'
_computing_structure_solution 'SHELXS-97 (Sheldrick, 2008)'
_diffrn_ambient_temperature 296(2)
_diffrn_measured_fraction_theta_full 0.994
_diffrn_measured_fraction_theta_max 0.994
_diffrn_measurement_device_type 'CCD area detector'
_diffrn_measurement_method 'phi and omega scans'
_diffrn_radiation_monochromator graphite
_diffrn_radiation_source 'fine-focus sealed tube'
_diffrn_radiation_type MoK\a
_diffrn_radiation_wavelength 0.71073
_diffrn_reflns_av_R_equivalents 0.0147
_diffrn_reflns_av_sigmaI/netI 0.0227
_diffrn_reflns_limit_h_max 8
_diffrn_reflns_limit_h_min -6
_diffrn_reflns_limit_k_max 9
_diffrn_reflns_limit_k_min -9
_diffrn_reflns_limit_l_max 18
_diffrn_reflns_limit_l_min -18
_diffrn_reflns_number 4997
_diffrn_reflns_theta_full 25.67
_diffrn_reflns_theta_max 25.67
_diffrn_reflns_theta_min 2.68
_exptl_absorpt_coefficient_mu 7.414
_exptl_absorpt_correction_T_max 0.3332
_exptl_absorpt_correction_T_min 0.2692
_exptl_absorpt_correction_type multi-scan
_exptl_absorpt_process_details sadabs
_exptl_crystal_colour yellow
_exptl_crystal_density_diffrn 2.009
_exptl_crystal_density_method 'not measured'
_exptl_crystal_description block
_exptl_crystal_F_000 484
_exptl_crystal_size_max 0.24
_exptl_crystal_size_mid 0.22
_exptl_crystal_size_min 0.19
_refine_diff_density_max 1.051
_refine_diff_density_min -0.788
_refine_diff_density_rms 0.090
_refine_ls_extinction_method none
_refine_ls_goodness_of_fit_ref 1.042
_refine_ls_hydrogen_treatment constr
_refine_ls_matrix_type full
_refine_ls_number_parameters 227
_refine_ls_number_reflns 3169
_refine_ls_number_restraints 29
_refine_ls_restrained_S_all 1.039
_refine_ls_R_factor_all 0.0186
_refine_ls_R_factor_gt 0.0177
_refine_ls_shift/su_max 0.000
_refine_ls_shift/su_mean 0.000
_refine_ls_structure_factor_coef Fsqd
_refine_ls_weighting_details 'calc w=1/[\s^2^(Fo^2^)+(0.0264P)^2^+0.4304P] where P=(Fo^2^+2Fc^2^)/3'
_refine_ls_weighting_scheme calc
_refine_ls_wR_factor_gt 0.0452
_refine_ls_wR_factor_ref 0.0455
_reflns_number_gt 3069
_reflns_number_total 3169
_reflns_threshold_expression >2sigma(I)
_cod_data_source_file ICA-2013-394-488-493-1.cif
_cod_data_source_block 2
_cod_original_sg_symbol_H-M P-1
_cod_database_code 1512829

loop_
_symmetry_equiv_pos_as_xyz
'x, y, z'
'-x, -y, -z'

loop_
_atom_site_label
_atom_site_type_symbol
_atom_site_fract_x
_atom_site_fract_y
_atom_site_fract_z
_atom_site_U_iso_or_equiv
_atom_site_adp_type
_atom_site_occupancy
_atom_site_symmetry_multiplicity
_atom_site_calc_flag
_atom_site_refinement_flags
_atom_site_disorder_assembly
_atom_site_disorder_group
C1 C 0.5514(5) 0.1719(4) 0.7786(2) 0.0365(7) Uani 1 1 d . . .
C2 C 0.7079(5) 0.4138(4) 0.7941(3) 0.0506(9) Uani 1 1 d . . .
H2 H 0.8046 0.4960 0.7859 0.061 Uiso 1 1 calc R . .
C3 C 0.5386(5) 0.4213(4) 0.8489(3) 0.0482(8) Uani 1 1 d . . .
H3 H 0.4934 0.5085 0.8862 0.058 Uiso 1 1 calc R . .
C4 C 0.2509(5) 0.2254(4) 0.8764(2) 0.0365(6) Uani 1 1 d . . .
C5 C -0.0385(5) 0.2791(5) 0.9614(2) 0.0488(8) Uani 1 1 d . . .
H5 H -0.1181 0.3467 1.0010 0.059 Uiso 1 1 calc R . .
C6 C -0.1159(5) 0.1338(5) 0.9353(2) 0.0463(8) Uani 1 1 d . . .
H6 H -0.2458 0.1039 0.9555 0.056 Uiso 1 1 calc R . .
C7 C 0.0062(5) 0.0339(4) 0.8781(2) 0.0386(7) Uani 1 1 d . . .
H7 H -0.0417 -0.0661 0.8601 0.046 Uiso 1 1 calc R . .
C8 C 0.2612(6) -0.2670(5) 0.7596(2) 0.0470(8) Uani 1 1 d . . .
C9 C 0.3362(5) 0.0135(4) 0.6527(2) 0.0458(8) Uani 1 1 d . . .
C10 C 0.6356(6) -0.1701(4) 0.6888(3) 0.0487(8) Uani 1 1 d . . .
C11 C 0.8786(5) 0.2093(5) 0.6829(3) 0.0525(9) Uani 1 1 d D . .
H11A H 0.9206 0.0982 0.6979 0.063 Uiso 0.588(11) 1 calc PR A 1
H11B H 0.9882 0.2848 0.6830 0.063 Uiso 0.588(11) 1 calc PR A 1
H11C H 0.8607 0.0936 0.6679 0.063 Uiso 0.412(11) 1 calc PR A 2
H11D H 1.0014 0.2177 0.7051 0.063 Uiso 0.412(11) 1 calc PR A 2
C12 C 0.8267(10) 0.2068(8) 0.5883(4) 0.0493(19) Uani 0.588(11) 1 d PDU A 1
H12A H 0.9415 0.1742 0.5469 0.059 Uiso 0.588(11) 1 calc PR A 1
H12B H 0.7247 0.1245 0.5863 0.059 Uiso 0.588(11) 1 calc PR A 1
C13 C 0.7565(13) 0.3780(10) 0.5613(5) 0.060(2) Uani 0.588(11) 1 d PDU A 1
H13A H 0.6361 0.4069 0.6001 0.072 Uiso 0.588(11) 1 calc PR A 1
H13B H 0.8544 0.4617 0.5675 0.072 Uiso 0.588(11) 1 calc PR A 1
C12' C 0.8860(14) 0.3195(14) 0.6021(6) 0.062(3) Uani 0.412(11) 1 d PDU A 2
H12C H 1.0047 0.2957 0.5609 0.074 Uiso 0.412(11) 1 calc PR A 2
H12D H 0.8906 0.4357 0.6186 0.074 Uiso 0.412(11) 1 calc PR A 2
C13' C 0.7100(17) 0.292(2) 0.5576(6) 0.076(4) Uani 0.412(11) 1 d PDU A 2
H13C H 0.5942 0.3321 0.5961 0.091 Uiso 0.412(11) 1 calc PR A 2
H13D H 0.6938 0.1730 0.5507 0.091 Uiso 0.412(11) 1 calc PR A 2
C14 C 0.7208(9) 0.3786(7) 0.4673(3) 0.0829(15) Uani 1 1 d D . .
H14A H 0.6072 0.4451 0.4626 0.124 Uiso 0.588(11) 1 calc PR A 1
H14B H 0.6995 0.2661 0.4501 0.124 Uiso 0.588(11) 1 calc PR A 1
H14C H 0.8329 0.4250 0.4294 0.124 Uiso 0.588(11) 1 calc PR A 1
H14D H 0.6115 0.4528 0.4675 0.124 Uiso 0.412(11) 1 d PR A 2
H14E H 0.7136 0.2906 0.4263 0.124 Uiso 0.412(11) 1 d PR A 2
H14F H 0.8409 0.4397 0.4502 0.124 Uiso 0.412(11) 1 d PR A 2
Cl1 Cl 0.53113(13) -0.15751(10) 0.89703(6) 0.04382(18) Uani 1 1 d . . .
N1 N 0.1947(4) 0.0787(3) 0.84753(17) 0.0356(5) Uani 1 1 d . . .
N2 N 0.1475(4) 0.3279(3) 0.93192(19) 0.0460(7) Uani 1 1 d . . .
N3 N 0.4423(4) 0.2719(3) 0.83907(18) 0.0384(6) Uani 1 1 d . . .
N4 N 0.7157(4) 0.2612(3) 0.75095(19) 0.0402(6) Uani 1 1 d . A .
O1 O 0.7703(5) -0.2331(4) 0.6469(2) 0.0811(10) Uani 1 1 d . . .
O2 O 0.2919(5) 0.0598(4) 0.5872(2) 0.0704(8) Uani 1 1 d . . .
O3 O 0.1673(5) -0.3850(4) 0.7616(2) 0.0734(9) Uani 1 1 d . . .
Re1 Re 0.417702(16) -0.063193(13) 0.758355(8) 0.03461(6) Uani 1 1 d . . .

loop_
_atom_site_aniso_label
_atom_site_aniso_U_11
_atom_site_aniso_U_22
_atom_site_aniso_U_33
_atom_site_aniso_U_23
_atom_site_aniso_U_13
_atom_site_aniso_U_12
C1 0.0333(15) 0.0323(15) 0.0431(17) 0.0018(13) -0.0044(13) 0.0029(12)
C2 0.047(2) 0.0344(17) 0.072(2) 0.0076(16) -0.0149(18) -0.0089(14)
C3 0.050(2) 0.0300(15) 0.067(2) -0.0067(15) -0.0135(18) -0.0029(14)
C4 0.0344(15) 0.0334(15) 0.0413(16) -0.0031(12) -0.0053(13) 0.0047(12)
C5 0.0441(19) 0.052(2) 0.0470(19) -0.0045(15) 0.0024(15) 0.0141(16)
C6 0.0347(17) 0.057(2) 0.0452(18) 0.0026(15) 0.0001(14) 0.0063(15)
C7 0.0314(15) 0.0422(17) 0.0408(16) -0.0002(13) -0.0025(13) -0.0006(13)
C8 0.048(2) 0.0450(19) 0.0480(19) -0.0036(15) -0.0088(16) -0.0066(16)
C9 0.0419(18) 0.0452(18) 0.048(2) -0.0102(15) -0.0014(15) 0.0056(15)
C10 0.051(2) 0.0389(17) 0.053(2) -0.0055(15) 0.0006(17) 0.0032(15)
C11 0.0308(17) 0.063(2) 0.061(2) 0.0125(18) 0.0004(16) 0.0020(15)
C12 0.049(2) 0.049(2) 0.049(2) -0.0008(7) -0.0076(8) 0.0003(7)
C13 0.060(2) 0.060(2) 0.060(2) -0.0009(7) -0.0100(8) 0.0003(7)
C12' 0.048(5) 0.068(7) 0.062(6) 0.008(5) 0.010(4) 0.004(5)
C13' 0.069(7) 0.103(11) 0.050(6) -0.007(6) 0.007(5) -0.024(7)
C14 0.091(4) 0.102(4) 0.056(3) 0.006(2) -0.014(3) 0.011(3)
Cl1 0.0484(4) 0.0362(4) 0.0467(4) -0.0030(3) -0.0073(4) -0.0019(3)
N1 0.0321(13) 0.0346(13) 0.0384(13) -0.0032(10) -0.0008(11) 0.0032(10)
N2 0.0480(16) 0.0398(15) 0.0489(16) -0.0112(12) -0.0032(13) 0.0094(12)
N3 0.0385(14) 0.0270(12) 0.0489(15) -0.0053(11) -0.0043(12) -0.0007(10)
N4 0.0347(14) 0.0362(14) 0.0491(15) 0.0053(12) -0.0057(12) -0.0012(11)
O1 0.069(2) 0.0646(19) 0.097(2) -0.0141(17) 0.0251(18) 0.0223(16)
O2 0.071(2) 0.085(2) 0.0563(17) 0.0002(15) -0.0137(15) 0.0204(17)
O3 0.078(2) 0.0598(18) 0.084(2) 0.0023(15) -0.0175(17) -0.0324(16)
Re1 0.03289(8) 0.02934(8) 0.03975(8) -0.00617(5) -0.00018(5) 0.00036(5)

loop_
_atom_type_symbol
_atom_type_description
_atom_type_scat_dispersion_real
_atom_type_scat_dispersion_imag
_atom_type_scat_source
C C 0.0033 0.0016 'International Tables Vol C Tables 4.2.6.8 and 6.1.1.4'
H H 0.0000 0.0000 'International Tables Vol C Tables 4.2.6.8 and 6.1.1.4'
N N 0.0061 0.0033 'International Tables Vol C Tables 4.2.6.8 and 6.1.1.4'
O O 0.0106 0.0060 'International Tables Vol C Tables 4.2.6.8 and 6.1.1.4'
Cl Cl 0.1484 0.1585 'International Tables Vol C Tables 4.2.6.8 and 6.1.1.4'
Re Re -1.0185 7.2310 'International Tables Vol C Tables 4.2.6.8 and 6.1.1.4'

loop_
_geom_angle_atom_site_label_1
_geom_angle_atom_site_label_2
_geom_angle_atom_site_label_3
_geom_angle
N4 C1 N3 104.0(3)
N4 C1 Re1 141.1(2)
N3 C1 Re1 114.9(2)
C3 C2 N4 108.1(3)
C3 C2 H2 125.9
N4 C2 H2 125.9
C2 C3 N3 105.8(3)
C2 C3 H3 127.1
N3 C3 H3 127.1
N2 C4 N1 128.0(3)
N2 C4 N3 118.4(3)
N1 C4 N3 113.5(3)
N2 C5 C6 122.8(3)
N2 C5 H5 118.6
C6 C5 H5 118.6
C5 C6 C7 117.5(3)
C5 C6 H6 121.3
C7 C6 H6 121.3
N1 C7 C6 121.3(3)
N1 C7 H7 119.4
C6 C7 H7 119.4
O3 C8 Re1 178.7(4)
O2 C9 Re1 178.2(3)
O1 C10 Re1 178.8(4)
N4 C11 C12' 109.7(5)
N4 C11 C12 114.0(4)
C12' C11 C12 39.2(5)
N4 C11 H11A 108.8
C12' C11 H11A 138.3
C12 C11 H11A 108.8
N4 C11 H11B 108.8
C12' C11 H11B 74.2
C12 C11 H11B 108.8
H11A C11 H11B 107.7
N4 C11 H11C 109.7
C12' C11 H11C 109.7
C12 C11 H11C 72.0
H11A C11 H11C 40.5
H11B C11 H11C 136.8
N4 C11 H11D 109.7
C12' C11 H11D 109.7
C12 C11 H11D 133.2
H11A C11 H11D 70.8
H11B C11 H11D 38.9
H11C C11 H11D 108.2
C13 C12 C11 111.3(5)
C13 C12 H12A 109.4
C11 C12 H12A 109.4
C13 C12 H12B 109.4
C11 C12 H12B 109.4
H12A C12 H12B 108.0
C14 C13 C12 111.2(6)
C14 C13 H13A 109.4
C12 C13 H13A 109.4
C14 C13 H13B 109.4
C12 C13 H13B 109.4
H13A C13 H13B 108.0
C11 C12' C13' 111.7(8)
C11 C12' H12C 109.3
C13' C12' H12C 109.3
C11 C12' H12D 109.3
C13' C12' H12D 109.3
H12C C12' H12D 107.9
C12' C13' C14 115.1(9)
C12' C13' H13C 108.5
C14 C13' H13C 108.5
C12' C13' H13D 108.5
C14 C13' H13D 108.5
H13C C13' H13D 107.5
C13 C14 C13' 29.1(5)
C13 C14 H14A 109.5
C13' C14 H14A 113.1
C13 C14 H14B 109.5
C13' C14 H14B 81.6
H14A C14 H14B 109.5
C13 C14 H14C 109.5
C13' C14 H14C 128.9
H14A C14 H14C 109.5
H14B C14 H14C 109.5
C13 C14 H14D 104.2
C13' C14 H14D 110.3
H14A C14 H14D 6.3
H14B C14 H14D 115.2
H14C C14 H14D 108.9
C13 C14 H14E 132.5
C13' C14 H14E 105.9
H14A C14 H14E 103.1
H14B C14 H14E 24.7
H14C C14 H14E 90.3
H14D C14 H14E 109.5
C13 C14 H14F 89.0
C13' C14 H14F 112.1
H14A C14 H14F 112.4
H14B C14 H14F 124.5
H14C C14 H14F 21.4
H14D C14 H14F 109.5
H14E C14 H14F 109.5
C4 N1 C7 115.4(3)
C4 N1 Re1 117.1(2)
C7 N1 Re1 127.6(2)
C4 N2 C5 115.0(3)
C1 N3 C3 111.6(3)
C1 N3 C4 120.1(3)
C3 N3 C4 128.0(3)
C1 N4 C2 110.5(3)
C1 N4 C11 125.2(3)
C2 N4 C11 124.2(3)
C9 Re1 C10 88.79(16)
C9 Re1 C8 91.29(16)
C10 Re1 C8 90.51(16)
C9 Re1 C1 92.89(14)
C10 Re1 C1 99.42(14)
C8 Re1 C1 169.30(13)
C9 Re1 N1 95.46(12)
C10 Re1 N1 172.24(13)
C8 Re1 N1 95.86(13)
C1 Re1 N1 73.94(11)
C9 Re1 Cl1 178.45(11)
C10 Re1 Cl1 91.02(12)
C8 Re1 Cl1 90.24(11)
C1 Re1 Cl1 85.62(9)
N1 Re1 Cl1 84.56(7)

loop_
_geom_bond_atom_site_label_1
_geom_bond_atom_site_label_2
_geom_bond_distance
C1 N4 1.346(4)
C1 N3 1.365(4)
C1 Re1 2.146(3)
C2 C3 1.325(5)
C2 N4 1.396(5)
C2 H2 0.9300
C3 N3 1.391(4)
C3 H3 0.9300
C4 N2 1.315(4)
C4 N1 1.342(4)
C4 N3 1.400(4)
C5 N2 1.346(5)
C5 C6 1.373(5)
C5 H5 0.9300
C6 C7 1.378(5)
C6 H6 0.9300
C7 N1 1.356(4)
C7 H7 0.9300
C8 O3 1.143(5)
C8 Re1 1.956(4)
C9 O2 1.157(5)
C9 Re1 1.903(4)
C10 O1 1.160(5)
C10 Re1 1.906(4)
C11 N4 1.468(5)
C11 C12' 1.508(10)
C11 C12 1.559(7)
C11 H11A 0.9700
C11 H11B 0.9700
C11 H11C 0.9700
C11 H11D 0.9700
C12 C13 1.526(9)
C12 H12A 0.9700
C12 H12B 0.9700
C13 C14 1.510(8)
C13 H13A 0.9700
C13 H13B 0.9700
C12' C13' 1.510(13)
C12' H12C 0.9700
C12' H12D 0.9700
C13' C14 1.534(11)
C13' H13C 0.9700
C13' H13D 0.9700
C14 H14A 0.9600
C14 H14B 0.9600
C14 H14C 0.9600
C14 H14D 0.9600
C14 H14E 0.9600
C14 H14F 0.9600
Cl1 Re1 2.5016(9)
N1 Re1 2.211(2)

loop_
_geom_torsion_atom_site_label_1
_geom_torsion_atom_site_label_2
_geom_torsion_atom_site_label_3
_geom_torsion_atom_site_label_4
_geom_torsion
N4 C2 C3 N3 0.0(4)
N2 C5 C6 C7 1.5(5)
C5 C6 C7 N1 -1.0(5)
N4 C11 C12 C13 57.7(7)
C12' C11 C12 C13 -34.6(7)
C11 C12 C13 C14 175.8(5)
N4 C11 C12' C13' -67.4(10)
C12 C11 C12' C13' 36.6(8)
C11 C12' C13' C14 -170.9(8)
C12 C13 C14 C13' 39.3(11)
C12' C13' C14 C13 -39.5(9)
N2 C4 N1 C7 1.8(5)
N3 C4 N1 C7 -176.2(3)
N2 C4 N1 Re1 -177.3(3)
N3 C4 N1 Re1 4.7(3)
C6 C7 N1 C4 -0.5(5)
C6 C7 N1 Re1 178.5(2)
N1 C4 N2 C5 -1.4(5)
N3 C4 N2 C5 176.5(3)
C6 C5 N2 C4 -0.3(5)
N4 C1 N3 C3 -0.2(4)
Re1 C1 N3 C3 179.8(2)
N4 C1 N3 C4 174.1(3)
Re1 C1 N3 C4 -5.9(4)
C2 C3 N3 C1 0.1(4)
C2 C3 N3 C4 -173.7(3)
N2 C4 N3 C1 -177.4(3)
N1 C4 N3 C1 0.8(4)
N2 C4 N3 C3 -4.1(5)
N1 C4 N3 C3 174.0(3)
N3 C1 N4 C2 0.2(4)
Re1 C1 N4 C2 -179.7(3)
N3 C1 N4 C11 -177.9(3)
Re1 C1 N4 C11 2.1(6)
C3 C2 N4 C1 -0.2(4)
C3 C2 N4 C11 178.0(3)
C12' C11 N4 C1 111.1(6)
C12 C11 N4 C1 69.0(5)
C12' C11 N4 C2 -66.8(6)
C12 C11 N4 C2 -108.9(5)
O2 C9 Re1 C10 -25(10)
O2 C9 Re1 C8 -115(10)
O2 C9 Re1 C1 75(10)
O2 C9 Re1 N1 149(10)
O2 C9 Re1 Cl1 58(12)
O1 C10 Re1 C9 108(19)
O1 C10 Re1 C8 -161(19)
O1 C10 Re1 C1 15(19)
O1 C10 Re1 N1 -15(20)
O1 C10 Re1 Cl1 -70(19)
O3 C8 Re1 C9 -108(18)
O3 C8 Re1 C10 163(18)
O3 C8 Re1 C1 5(18)
O3 C8 Re1 N1 -13(18)
O3 C8 Re1 Cl1 72(18)
N4 C1 Re1 C9 -79.3(4)
N3 C1 Re1 C9 100.8(2)
N4 C1 Re1 C10 10.0(4)
N3 C1 Re1 C10 -169.9(2)
N4 C1 Re1 C8 167.9(6)
N3 C1 Re1 C8 -12.1(8)
N4 C1 Re1 N1 -174.1(4)
N3 C1 Re1 N1 6.0(2)
N4 C1 Re1 Cl1 100.3(4)
N3 C1 Re1 Cl1 -79.6(2)
C4 N1 Re1 C9 -97.4(2)
C7 N1 Re1 C9 83.7(3)
C4 N1 Re1 C10 25.7(10)
C7 N1 Re1 C10 -153.3(9)
C4 N1 Re1 C8 170.8(2)
C7 N1 Re1 C8 -8.2(3)
C4 N1 Re1 C1 -5.9(2)
C7 N1 Re1 C1 175.1(3)
C4 N1 Re1 Cl1 81.1(2)
C7 N1 Re1 Cl1 -97.9(3)
